data_1563604
loop_
_publ_author_name
'DeMuth, Joshua C.'
'Song, Zhihui'
'Carpenter, Stephanie H.'
'Boddie, Theresa E.'
'Radovi\'c, Aleksa'
'Baker, Tessa M.'
'Gutierrez, Osvaldo'
'Neidig, Michael L.'

_publ_section_title
;
 Experimental and computational studies of the mechanism of iron-catalysed
 C--H activation/functionalisation with allyl electrophiles
;
_journal_name_full 'Chemical Science'
_journal_paper_doi 10.1039/D1SC01661J
_journal_year 2021
_chemical_formula_moiety 'C60 H49 Br Fe P4'
_chemical_formula_sum 'C60 H49 Br Fe P4'
_chemical_formula_weight 1029.63
_chemical_name_common neisc20
_space_group_crystal_system triclinic
_space_group_IT_number 2
_space_group_name_Hall '-P 1'
_space_group_name_H-M_alt 'P -1'
_atom_sites_solution_hydrogens mixed
_atom_sites_solution_primary direct
_atom_sites_solution_secondary difmap
_audit_creation_method SHELXL-2014/7
_audit_update_record
;
2020-10-02 deposited with the CCDC.	2021-06-17 downloaded from the CCDC.
;
_cell_angle_alpha 80.274(2)
_cell_angle_beta 76.661(2)
_cell_angle_gamma 65.621(2)
_cell_formula_units_Z 2
_cell_length_a 10.8690(12)
_cell_length_b 12.0085(14)
_cell_length_c 20.318(2)
_cell_measurement_reflns_used 4073
_cell_measurement_temperature 100.0(5)
_cell_measurement_theta_max 23.77
_cell_measurement_theta_min 2.16
_cell_volume 2342.1(4)
_computing_cell_refinement 'SAINT (Bruker, 2013)'
_computing_data_collection 'APEX3 (Bruker, 2015)'
_computing_data_reduction 'SAINT (Bruker, 2013)'
_computing_molecular_graphics 'SHELXTL (Sheldrick, 2008)'
_computing_publication_material 'SHELXTL (Sheldrick, 2008)'
_computing_structure_refinement 'SHELXL-2014/7 (Sheldrick, 2015b)'
_computing_structure_solution 'SHELXT-2014/5 (Sheldrick, 2014)'
_diffrn_ambient_temperature 100.0(5)
_diffrn_measured_fraction_theta_full 1.000
_diffrn_measured_fraction_theta_max 0.997
_diffrn_measurement_device_type 'Bruker SMART APEX II CCD platform'
_diffrn_measurement_method '\w scans'
_diffrn_radiation_type MoK\a
_diffrn_radiation_wavelength 0.71073
_diffrn_reflns_av_R_equivalents 0.1827
_diffrn_reflns_av_unetI/netI 0.1210
_diffrn_reflns_Laue_measured_fraction_full 1.000
_diffrn_reflns_Laue_measured_fraction_max 0.997
_diffrn_reflns_limit_h_max 13
_diffrn_reflns_limit_h_min -12
_diffrn_reflns_limit_k_max 14
_diffrn_reflns_limit_k_min -14
_diffrn_reflns_limit_l_max 24
_diffrn_reflns_limit_l_min 0
_diffrn_reflns_number 74820
_diffrn_reflns_point_group_measured_fraction_full 1.000
_diffrn_reflns_point_group_measured_fraction_max 0.997
_diffrn_reflns_theta_full 25.028
_diffrn_reflns_theta_max 25.315
_diffrn_reflns_theta_min 1.868
_diffrn_source 'fine-focus sealed tube'
_exptl_absorpt_coefficient_mu 1.353
_exptl_absorpt_correction_T_max 0.7452
_exptl_absorpt_correction_T_min 0.6336
_exptl_absorpt_correction_type multi-scan
_exptl_absorpt_process_details 'TWINABS (Sheldrick, 2012)'
_exptl_crystal_colour red
_exptl_crystal_density_diffrn 1.460
_exptl_crystal_description plate
_exptl_crystal_F_000 1060
_exptl_crystal_size_max 0.28
_exptl_crystal_size_mid 0.14
_exptl_crystal_size_min 0.10
_refine_diff_density_max 0.868
_refine_diff_density_min -0.643
_refine_diff_density_rms 0.144
_refine_ls_extinction_method none
_refine_ls_goodness_of_fit_ref 1.038
_refine_ls_hydrogen_treatment mixed
_refine_ls_matrix_type full
_refine_ls_number_parameters 600
_refine_ls_number_reflns 8494
_refine_ls_number_restraints 0
_refine_ls_restrained_S_all 1.038
_refine_ls_R_factor_all 0.1209
_refine_ls_R_factor_gt 0.0682
_refine_ls_shift/su_max 0.000
_refine_ls_shift/su_mean 0.000
_refine_ls_structure_factor_coef Fsqd
_refine_ls_weighting_details 'w=1/[\s^2^(Fo^2^)+(0.0536P)^2^+1.9446P] where P=(Fo^2^+2Fc^2^)/3'
_refine_ls_weighting_scheme calc
_refine_ls_wR_factor_gt 0.1258
_refine_ls_wR_factor_ref 0.1467
_reflns_Friedel_coverage 0.000
_reflns_number_gt 5584
_reflns_number_total 8494
_reflns_threshold_expression 'I > 2\s(I)'
_cod_data_source_file d1sc01661j2.cif
_cod_data_source_block neisc20
_cod_original_cell_volume 2342.2(5)
_cod_database_code 1563604
_shelx_shelxl_version_number 2014/7
_shelx_space_group_comment
; 
The symmetry employed for this shelxl refinement is uniquely defined 
by the following loop, which should always be used as a source of 
symmetry information in preference to the above space-group names. 
They are only intended as comments. 
;
_shelx_estimated_absorpt_t_min 0.703
_shelx_estimated_absorpt_t_max 0.877

loop_
_space_group_symop_operation_xyz
'x, y, z'
'-x, -y, -z'

loop_
_atom_site_label
_atom_site_type_symbol
_atom_site_fract_x
_atom_site_fract_y
_atom_site_fract_z
_atom_site_U_iso_or_equiv
_atom_site_adp_type
_atom_site_occupancy
_atom_site_site_symmetry_order
_atom_site_calc_flag
_atom_site_refinement_flags_posn
_atom_site_refinement_flags_adp
_atom_site_refinement_flags_occupancy
_atom_site_disorder_assembly
_atom_site_disorder_group
Fe1 Fe 0.67960(9) 0.28447(9) 0.73682(5) 0.0156(2) Uani 1 1 d . . . . .
H1 H 0.806(6) 0.241(6) 0.756(3) 0.029(18) Uiso 1 1 d . . . . .
Br1 Br 0.45470(7) 0.37155(7) 0.69494(4) 0.01966(18) Uani 1 1 d . . . . .
P1 P 0.58961(18) 0.35082(16) 0.84020(9) 0.0157(4) Uani 1 1 d . . . . .
P2 P 0.69853(18) 0.46473(16) 0.71224(9) 0.0168(4) Uani 1 1 d . . . . .
P3 P 0.80242(18) 0.20362(16) 0.63953(9) 0.0169(4) Uani 1 1 d . . . . .
P4 P 0.67009(18) 0.10058(16) 0.76276(9) 0.0175(4) Uani 1 1 d . . . . .
C1 C 0.5224(7) 0.5186(6) 0.8332(3) 0.0180(16) Uani 1 1 d . . . . .
C2 C 0.4328(7) 0.5925(6) 0.8842(4) 0.0235(17) Uani 1 1 d . . . . .
H2 H 0.4002 0.5551 0.9257 0.028 Uiso 1 1 calc R U . . .
C3 C 0.3903(7) 0.7183(6) 0.8761(4) 0.0218(16) Uani 1 1 d . . . . .
H3 H 0.3322 0.7674 0.9119 0.026 Uiso 1 1 calc R U . . .
C4 C 0.4352(7) 0.7718(6) 0.8135(4) 0.0254(17) Uani 1 1 d . . . . .
H4 H 0.4059 0.8585 0.8067 0.030 Uiso 1 1 calc R U . . .
C5 C 0.5201(7) 0.7016(6) 0.7625(4) 0.0226(16) Uani 1 1 d . . . . .
H5 H 0.5474 0.7400 0.7202 0.027 Uiso 1 1 calc R U . . .
C6 C 0.5681(7) 0.5727(6) 0.7715(3) 0.0192(16) Uani 1 1 d . . . . .
C7 C 0.7150(7) 0.3087(6) 0.8964(3) 0.0162(15) Uani 1 1 d . . . . .
C8 C 0.7820(7) 0.1850(6) 0.9154(3) 0.0221(17) Uani 1 1 d . . . . .
H8 H 0.7589 0.1264 0.9005 0.027 Uiso 1 1 calc R U . . .
C9 C 0.8821(7) 0.1450(7) 0.9559(4) 0.0295(18) Uani 1 1 d . . . . .
H9 H 0.9284 0.0599 0.9678 0.035 Uiso 1 1 calc R U . . .
C10 C 0.9129(7) 0.2308(7) 0.9784(3) 0.0254(17) Uani 1 1 d . . . . .
H10 H 0.9802 0.2046 1.0065 0.030 Uiso 1 1 calc R U . . .
C11 C 0.8491(7) 0.3510(7) 0.9611(4) 0.0256(18) Uani 1 1 d . . . . .
H11 H 0.8716 0.4089 0.9771 0.031 Uiso 1 1 calc R U . . .
C12 C 0.7500(7) 0.3914(7) 0.9200(3) 0.0220(17) Uani 1 1 d . . . . .
H12 H 0.7061 0.4767 0.9079 0.026 Uiso 1 1 calc R U . . .
C13 C 0.4446(7) 0.3302(6) 0.9007(3) 0.0183(16) Uani 1 1 d . . . . .
C14 C 0.4432(8) 0.2985(6) 0.9700(4) 0.0231(17) Uani 1 1 d . . . . .
H14 H 0.5244 0.2782 0.9875 0.028 Uiso 1 1 calc R U . . .
C15 C 0.3271(7) 0.2960(7) 1.0135(4) 0.0257(17) Uani 1 1 d . . . . .
H15 H 0.3294 0.2717 1.0603 0.031 Uiso 1 1 calc R U . . .
C16 C 0.2069(8) 0.3286(7) 0.9894(4) 0.0278(18) Uani 1 1 d . . . . .
H16 H 0.1262 0.3275 1.0195 0.033 Uiso 1 1 calc R U . . .
C17 C 0.2054(8) 0.3625(7) 0.9217(4) 0.0269(18) Uani 1 1 d . . . . .
H17 H 0.1224 0.3864 0.9052 0.032 Uiso 1 1 calc R U . . .
C18 C 0.3235(7) 0.3625(6) 0.8766(4) 0.0246(17) Uani 1 1 d . . . . .
H18 H 0.3213 0.3844 0.8296 0.030 Uiso 1 1 calc R U . . .
C19 C 0.8504(7) 0.4826(6) 0.7286(3) 0.0179(15) Uani 1 1 d . . . . .
C20 C 0.8612(8) 0.5965(7) 0.7130(4) 0.0267(18) Uani 1 1 d . . . . .
H20 H 0.7909 0.6638 0.6942 0.032 Uiso 1 1 calc R U . . .
C21 C 0.9727(8) 0.6119(7) 0.7245(4) 0.034(2) Uani 1 1 d . . . . .
H21 H 0.9794 0.6895 0.7131 0.040 Uiso 1 1 calc R U . . .
C22 C 1.0749(8) 0.5158(7) 0.7524(4) 0.0304(19) Uani 1 1 d . . . . .
H22 H 1.1515 0.5271 0.7604 0.037 Uiso 1 1 calc R U . . .
C23 C 1.0650(7) 0.4028(7) 0.7685(4) 0.0256(18) Uani 1 1 d . . . . .
H23 H 1.1358 0.3358 0.7871 0.031 Uiso 1 1 calc R U . . .
C24 C 0.9518(8) 0.3872(7) 0.7575(4) 0.0251(17) Uani 1 1 d . . . . .
H24 H 0.9442 0.3101 0.7700 0.030 Uiso 1 1 calc R U . . .
C25 C 0.6789(7) 0.5562(6) 0.6295(3) 0.0197(16) Uani 1 1 d . . . . .
C26 C 0.5488(7) 0.6265(6) 0.6134(4) 0.0218(16) Uani 1 1 d . . . . .
H26 H 0.4689 0.6264 0.6446 0.026 Uiso 1 1 calc R U . . .
C27 C 0.5370(8) 0.6964(6) 0.5519(4) 0.0241(17) Uani 1 1 d . . . . .
H27 H 0.4483 0.7480 0.5424 0.029 Uiso 1 1 calc R U . . .
C28 C 0.6502(8) 0.6927(6) 0.5046(4) 0.0250(17) Uani 1 1 d . . . . .
H28 H 0.6404 0.7384 0.4618 0.030 Uiso 1 1 calc R U . . .
C29 C 0.7783(8) 0.6222(6) 0.5195(4) 0.0247(17) Uani 1 1 d . . . . .
H29 H 0.8574 0.6211 0.4873 0.030 Uiso 1 1 calc R U . . .
C30 C 0.7938(8) 0.5519(6) 0.5817(4) 0.0237(17) Uani 1 1 d . . . . .
H30 H 0.8829 0.5014 0.5911 0.028 Uiso 1 1 calc R U . . .
C31 C 0.7411(7) 0.0890(6) 0.6248(3) 0.0171(15) Uani 1 1 d . . . . .
C32 C 0.7569(7) 0.0503(6) 0.5614(3) 0.0187(16) Uani 1 1 d . . . . .
H32 H 0.7974 0.0859 0.5217 0.022 Uiso 1 1 calc R U . . .
C33 C 0.7129(7) -0.0405(6) 0.5570(4) 0.0238(17) Uani 1 1 d . . . . .
H33 H 0.7220 -0.0669 0.5139 0.029 Uiso 1 1 calc R U . . .
C34 C 0.6555(7) -0.0932(6) 0.6153(4) 0.0227(17) Uani 1 1 d . . . . .
H34 H 0.6263 -0.1562 0.6121 0.027 Uiso 1 1 calc R U . . .
C35 C 0.6407(7) -0.0543(6) 0.6784(4) 0.0223(17) Uani 1 1 d . . . . .
H35 H 0.6023 -0.0912 0.7183 0.027 Uiso 1 1 calc R U . . .
C36 C 0.6820(7) 0.0386(6) 0.6831(3) 0.0175(15) Uani 1 1 d . . . . .
C37 C 0.8101(7) 0.2835(6) 0.5546(4) 0.0201(16) Uani 1 1 d . . . . .
C38 C 0.6869(7) 0.3605(6) 0.5330(3) 0.0173(15) Uani 1 1 d . . . . .
H38 H 0.6020 0.3741 0.5632 0.021 Uiso 1 1 calc R U . . .
C39 C 0.6884(8) 0.4163(7) 0.4687(3) 0.0237(17) Uani 1 1 d . . . . .
H39 H 0.6038 0.4683 0.4546 0.028 Uiso 1 1 calc R U . . .
C40 C 0.8096(8) 0.3991(7) 0.4235(4) 0.0266(18) Uani 1 1 d . . . . .
H40 H 0.8088 0.4402 0.3792 0.032 Uiso 1 1 calc R U . . .
C41 C 0.9327(8) 0.3211(7) 0.4436(4) 0.0304(19) Uani 1 1 d . . . . .
H41 H 1.0168 0.3065 0.4126 0.036 Uiso 1 1 calc R U . . .
C42 C 0.9329(7) 0.2638(6) 0.5096(4) 0.0225(17) Uani 1 1 d . . . . .
H42 H 1.0173 0.2114 0.5236 0.027 Uiso 1 1 calc R U . . .
C43 C 0.9849(7) 0.1099(6) 0.6408(3) 0.0181(16) Uani 1 1 d . . . . .
C44 C 1.0687(8) 0.1665(7) 0.6482(3) 0.0269(18) Uani 1 1 d . . . . .
H44 H 1.0303 0.2523 0.6523 0.032 Uiso 1 1 calc R U . . .
C45 C 1.2060(8) 0.1014(8) 0.6496(4) 0.036(2) Uani 1 1 d . . . . .
H45 H 1.2619 0.1424 0.6537 0.044 Uiso 1 1 calc R U . . .
C46 C 1.2622(8) -0.0238(8) 0.6450(4) 0.041(2) Uani 1 1 d . . . . .
H46 H 1.3565 -0.0696 0.6472 0.049 Uiso 1 1 calc R U . . .
C47 C 1.1822(8) -0.0821(8) 0.6374(4) 0.036(2) Uani 1 1 d . . . . .
H47 H 1.2210 -0.1683 0.6342 0.044 Uiso 1 1 calc R U . . .
C48 C 1.0439(7) -0.0152(7) 0.6343(4) 0.0267(18) Uani 1 1 d . . . . .
H48 H 0.9895 -0.0557 0.6277 0.032 Uiso 1 1 calc R U . . .
C49 C 0.8123(7) -0.0267(6) 0.7978(4) 0.0222(17) Uani 1 1 d . . . . .
C50 C 0.9302(7) -0.0129(7) 0.8008(3) 0.0244(17) Uani 1 1 d . . . . .
H50 H 0.9358 0.0647 0.7866 0.029 Uiso 1 1 calc R U . . .
C51 C 1.0414(8) -0.1085(7) 0.8238(4) 0.034(2) Uani 1 1 d . . . . .
H51 H 1.1221 -0.0968 0.8250 0.041 Uiso 1 1 calc R U . . .
C52 C 1.0325(9) -0.2206(7) 0.8446(4) 0.038(2) Uani 1 1 d . . . . .
H52 H 1.1084 -0.2873 0.8596 0.046 Uiso 1 1 calc R U . . .
C53 C 0.9165(8) -0.2367(7) 0.8440(4) 0.033(2) Uani 1 1 d . . . . .
H53 H 0.9108 -0.3138 0.8600 0.040 Uiso 1 1 calc R U . . .
C54 C 0.8049(8) -0.1413(6) 0.8202(4) 0.0280(18) Uani 1 1 d . . . . .
H54 H 0.7247 -0.1539 0.8191 0.034 Uiso 1 1 calc R U . . .
C55 C 0.5175(7) 0.0799(6) 0.8147(3) 0.0190(16) Uani 1 1 d . . . . .
C56 C 0.4008(7) 0.1112(6) 0.7869(4) 0.0199(16) Uani 1 1 d . . . . .
H56 H 0.4007 0.1424 0.7407 0.024 Uiso 1 1 calc R U . . .
C57 C 0.2846(7) 0.0973(6) 0.8260(4) 0.0239(17) Uani 1 1 d . . . . .
H57 H 0.2064 0.1171 0.8061 0.029 Uiso 1 1 calc R U . . .
C58 C 0.2818(8) 0.0546(7) 0.8938(4) 0.0316(19) Uani 1 1 d . . . . .
H58 H 0.2015 0.0459 0.9204 0.038 Uiso 1 1 calc R U . . .
C59 C 0.3943(8) 0.0250(6) 0.9225(4) 0.0273(18) Uani 1 1 d . . . . .
H59 H 0.3917 -0.0046 0.9690 0.033 Uiso 1 1 calc R U . . .
C60 C 0.5137(8) 0.0377(6) 0.8845(4) 0.0245(17) Uani 1 1 d . . . . .
H60 H 0.5909 0.0184 0.9051 0.029 Uiso 1 1 calc R U . . .

loop_
_atom_site_aniso_label
_atom_site_aniso_U_11
_atom_site_aniso_U_22
_atom_site_aniso_U_33
_atom_site_aniso_U_23
_atom_site_aniso_U_13
_atom_site_aniso_U_12
Fe1 0.0168(5) 0.0143(5) 0.0150(5) 0.0011(4) -0.0026(4) -0.0064(4)
Br1 0.0170(4) 0.0217(4) 0.0180(4) 0.0032(3) -0.0039(3) -0.0067(3)
P1 0.0170(10) 0.0138(9) 0.0153(10) -0.0003(7) -0.0045(8) -0.0046(8)
P2 0.0171(10) 0.0172(9) 0.0152(10) -0.0004(7) -0.0007(8) -0.0074(8)
P3 0.0182(10) 0.0171(9) 0.0155(10) 0.0008(8) -0.0026(8) -0.0079(8)
P4 0.0197(10) 0.0159(9) 0.0157(10) 0.0018(8) -0.0031(8) -0.0069(8)
C1 0.023(4) 0.016(4) 0.016(4) 0.007(3) -0.006(3) -0.011(3)
C2 0.022(4) 0.026(4) 0.021(4) -0.001(3) -0.002(3) -0.010(3)
C3 0.023(4) 0.020(4) 0.020(4) -0.008(3) 0.000(3) -0.006(3)
C4 0.027(4) 0.014(4) 0.028(4) -0.002(3) 0.000(3) -0.004(3)
C5 0.028(4) 0.021(4) 0.016(4) 0.000(3) 0.001(3) -0.010(3)
C6 0.018(4) 0.023(4) 0.017(4) 0.000(3) -0.005(3) -0.007(3)
C7 0.015(4) 0.016(3) 0.014(4) 0.002(3) -0.003(3) -0.004(3)
C8 0.027(4) 0.025(4) 0.017(4) -0.002(3) -0.004(3) -0.012(3)
C9 0.021(4) 0.031(4) 0.030(5) 0.003(4) -0.007(4) -0.004(3)
C10 0.025(4) 0.040(5) 0.014(4) -0.003(3) -0.005(3) -0.015(4)
C11 0.017(4) 0.036(5) 0.031(5) -0.009(4) -0.004(3) -0.015(4)
C12 0.020(4) 0.024(4) 0.018(4) -0.004(3) 0.000(3) -0.007(3)
C13 0.021(4) 0.016(4) 0.019(4) -0.002(3) -0.005(3) -0.007(3)
C14 0.031(5) 0.023(4) 0.017(4) 0.004(3) -0.005(3) -0.014(4)
C15 0.030(4) 0.033(4) 0.016(4) -0.003(3) 0.004(3) -0.019(4)
C16 0.025(4) 0.038(5) 0.025(4) -0.007(4) 0.003(3) -0.019(4)
C17 0.024(4) 0.036(4) 0.027(5) -0.005(4) -0.006(3) -0.016(4)
C18 0.022(4) 0.027(4) 0.026(4) 0.001(3) -0.005(3) -0.011(3)
C19 0.013(4) 0.020(4) 0.017(4) -0.002(3) 0.000(3) -0.004(3)
C20 0.026(4) 0.031(4) 0.026(4) -0.008(3) 0.002(3) -0.016(4)
C21 0.046(5) 0.032(4) 0.032(5) -0.002(4) -0.007(4) -0.025(4)
C22 0.026(5) 0.037(5) 0.033(5) -0.010(4) -0.006(4) -0.014(4)
C23 0.021(4) 0.025(4) 0.030(5) -0.008(3) -0.009(3) -0.004(3)
C24 0.030(4) 0.026(4) 0.024(4) -0.013(3) -0.002(3) -0.012(4)
C25 0.029(4) 0.013(3) 0.017(4) -0.003(3) 0.003(3) -0.012(3)
C26 0.025(4) 0.008(3) 0.033(4) -0.003(3) -0.006(3) -0.006(3)
C27 0.030(4) 0.017(4) 0.024(4) -0.003(3) -0.006(3) -0.008(3)
C28 0.043(5) 0.025(4) 0.013(4) -0.001(3) -0.001(4) -0.021(4)
C29 0.028(4) 0.025(4) 0.022(4) -0.001(3) 0.004(3) -0.017(3)
C30 0.028(4) 0.020(4) 0.026(4) 0.001(3) -0.005(3) -0.012(3)
C31 0.018(4) 0.020(4) 0.016(4) 0.003(3) -0.006(3) -0.010(3)
C32 0.021(4) 0.018(4) 0.019(4) 0.000(3) -0.002(3) -0.011(3)
C33 0.026(4) 0.024(4) 0.014(4) -0.007(3) 0.002(3) -0.003(3)
C34 0.023(4) 0.017(4) 0.030(5) -0.001(3) -0.010(3) -0.008(3)
C35 0.026(4) 0.019(4) 0.025(4) 0.005(3) -0.006(3) -0.013(3)
C36 0.015(4) 0.014(3) 0.019(4) 0.000(3) -0.003(3) -0.002(3)
C37 0.022(4) 0.015(4) 0.021(4) -0.005(3) -0.002(3) -0.004(3)
C38 0.016(4) 0.021(4) 0.014(4) -0.004(3) 0.002(3) -0.009(3)
C39 0.031(4) 0.023(4) 0.013(4) 0.004(3) -0.005(3) -0.008(3)
C40 0.036(5) 0.032(4) 0.014(4) 0.003(3) -0.001(3) -0.018(4)
C41 0.025(4) 0.038(5) 0.025(5) 0.001(4) -0.002(4) -0.012(4)
C42 0.017(4) 0.022(4) 0.021(4) 0.000(3) -0.003(3) -0.001(3)
C43 0.019(4) 0.027(4) 0.006(4) -0.004(3) -0.003(3) -0.006(3)
C44 0.027(4) 0.042(5) 0.013(4) -0.005(4) -0.005(3) -0.013(4)
C45 0.024(5) 0.064(6) 0.024(5) -0.004(4) -0.003(4) -0.019(5)
C46 0.010(4) 0.056(6) 0.038(5) -0.002(5) -0.006(4) 0.005(4)
C47 0.019(4) 0.037(5) 0.031(5) 0.003(4) 0.000(4) 0.006(4)
C48 0.023(4) 0.028(4) 0.027(5) -0.004(3) -0.003(3) -0.008(3)
C49 0.024(4) 0.025(4) 0.016(4) 0.000(3) -0.004(3) -0.008(3)
C50 0.024(4) 0.030(4) 0.015(4) -0.001(3) -0.005(3) -0.006(3)
C51 0.033(5) 0.041(5) 0.023(4) 0.002(4) -0.008(4) -0.010(4)
C52 0.043(5) 0.028(5) 0.034(5) -0.004(4) -0.008(4) -0.003(4)
C53 0.042(5) 0.021(4) 0.025(5) 0.009(3) -0.005(4) -0.006(4)
C54 0.033(5) 0.022(4) 0.027(4) -0.004(3) -0.003(4) -0.010(4)
C55 0.022(4) 0.016(4) 0.018(4) 0.004(3) -0.002(3) -0.010(3)
C56 0.024(4) 0.015(3) 0.026(4) -0.001(3) -0.003(3) -0.013(3)
C57 0.020(4) 0.016(4) 0.035(5) 0.000(3) -0.003(3) -0.009(3)
C58 0.026(5) 0.033(5) 0.035(5) -0.011(4) 0.008(4) -0.015(4)
C59 0.039(5) 0.023(4) 0.016(4) -0.004(3) 0.002(4) -0.011(4)
C60 0.028(4) 0.022(4) 0.022(4) -0.001(3) 0.000(3) -0.011(3)

loop_
_atom_type_symbol
_atom_type_description
_atom_type_scat_dispersion_real
_atom_type_scat_dispersion_imag
_atom_type_scat_source
C C 0.0033 0.0016 'International Tables Vol C Tables 4.2.6.8 and 6.1.1.4'
H H 0.0000 0.0000 'International Tables Vol C Tables 4.2.6.8 and 6.1.1.4'
P P 0.1023 0.0942 'International Tables Vol C Tables 4.2.6.8 and 6.1.1.4'
Fe Fe 0.3463 0.8444 'International Tables Vol C Tables 4.2.6.8 and 6.1.1.4'
Br Br -0.2901 2.4595 'International Tables Vol C Tables 4.2.6.8 and 6.1.1.4'

loop_
_geom_angle_atom_site_label_1
_geom_angle_atom_site_label_2
_geom_angle_atom_site_label_3
_geom_angle
_geom_angle_site_symmetry_1
_geom_angle_site_symmetry_3
_geom_angle_publ_flag
P2 Fe1 P4 177.37(8) . . ?
P2 Fe1 P1 83.26(7) . . ?
P4 Fe1 P1 96.66(8) . . ?
P2 Fe1 P3 97.16(8) . . ?
P4 Fe1 P3 82.48(7) . . ?
P1 Fe1 P3 170.57(7) . . ?
P2 Fe1 Br1 90.70(6) . . ?
P4 Fe1 Br1 91.93(6) . . ?
P1 Fe1 Br1 95.37(6) . . ?
P3 Fe1 Br1 94.05(6) . . ?
P2 Fe1 H1 86(3) . . ?
P4 Fe1 H1 91(3) . . ?
P1 Fe1 H1 87(3) . . ?
P3 Fe1 H1 84(3) . . ?
Br1 Fe1 H1 176(3) . . ?
C1 P1 C7 102.5(3) . . ?
C1 P1 C13 98.3(3) . . ?
C7 P1 C13 100.4(3) . . ?
C1 P1 Fe1 109.2(2) . . ?
C7 P1 Fe1 114.4(2) . . ?
C13 P1 Fe1 128.3(2) . . ?
C6 P2 C25 102.0(3) . . ?
C6 P2 C19 97.4(3) . . ?
C25 P2 C19 100.1(3) . . ?
C6 P2 Fe1 108.7(2) . . ?
C25 P2 Fe1 124.2(2) . . ?
C19 P2 Fe1 120.0(2) . . ?
C37 P3 C43 101.5(3) . . ?
C37 P3 C31 99.5(3) . . ?
C43 P3 C31 101.7(3) . . ?
C37 P3 Fe1 127.3(2) . . ?
C43 P3 Fe1 115.2(2) . . ?
C31 P3 Fe1 107.9(2) . . ?
C55 P4 C36 101.1(3) . . ?
C55 P4 C49 102.6(3) . . ?
C36 P4 C49 100.1(3) . . ?
C55 P4 Fe1 121.9(2) . . ?
C36 P4 Fe1 108.2(2) . . ?
C49 P4 Fe1 119.4(2) . . ?
C2 C1 C6 119.6(6) . . ?
C2 C1 P1 125.0(5) . . ?
C6 C1 P1 115.4(5) . . ?
C3 C2 C1 121.7(7) . . ?
C3 C2 H2 119.1 . . ?
C1 C2 H2 119.1 . . ?
C2 C3 C4 118.2(7) . . ?
C2 C3 H3 120.9 . . ?
C4 C3 H3 120.9 . . ?
C5 C4 C3 121.0(6) . . ?
C5 C4 H4 119.5 . . ?
C3 C4 H4 119.5 . . ?
C4 C5 C6 121.0(7) . . ?
C4 C5 H5 119.5 . . ?
C6 C5 H5 119.5 . . ?
C1 C6 C5 118.4(6) . . ?
C1 C6 P2 115.0(5) . . ?
C5 C6 P2 126.4(5) . . ?
C12 C7 C8 117.6(6) . . ?
C12 C7 P1 124.6(5) . . ?
C8 C7 P1 117.8(5) . . ?
C7 C8 C9 121.4(7) . . ?
C7 C8 H8 119.3 . . ?
C9 C8 H8 119.3 . . ?
C10 C9 C8 118.9(7) . . ?
C10 C9 H9 120.6 . . ?
C8 C9 H9 120.6 . . ?
C11 C10 C9 120.9(7) . . ?
C11 C10 H10 119.5 . . ?
C9 C10 H10 119.5 . . ?
C10 C11 C12 120.5(7) . . ?
C10 C11 H11 119.8 . . ?
C12 C11 H11 119.8 . . ?
C7 C12 C11 120.8(7) . . ?
C7 C12 H12 119.6 . . ?
C11 C12 H12 119.6 . . ?
C18 C13 C14 118.2(7) . . ?
C18 C13 P1 117.1(5) . . ?
C14 C13 P1 124.3(5) . . ?
C15 C14 C13 121.5(7) . . ?
C15 C14 H14 119.3 . . ?
C13 C14 H14 119.3 . . ?
C14 C15 C16 120.2(7) . . ?
C14 C15 H15 119.9 . . ?
C16 C15 H15 119.9 . . ?
C17 C16 C15 119.2(7) . . ?
C17 C16 H16 120.4 . . ?
C15 C16 H16 120.4 . . ?
C16 C17 C18 121.2(7) . . ?
C16 C17 H17 119.4 . . ?
C18 C17 H17 119.4 . . ?
C13 C18 C17 119.7(7) . . ?
C13 C18 H18 120.1 . . ?
C17 C18 H18 120.1 . . ?
C24 C19 C20 118.7(6) . . ?
C24 C19 P2 121.8(5) . . ?
C20 C19 P2 119.5(5) . . ?
C21 C20 C19 120.5(7) . . ?
C21 C20 H20 119.7 . . ?
C19 C20 H20 119.7 . . ?
C20 C21 C22 120.6(7) . . ?
C20 C21 H21 119.7 . . ?
C22 C21 H21 119.7 . . ?
C21 C22 C23 119.5(7) . . ?
C21 C22 H22 120.3 . . ?
C23 C22 H22 120.3 . . ?
C22 C23 C24 120.1(7) . . ?
C22 C23 H23 119.9 . . ?
C24 C23 H23 119.9 . . ?
C19 C24 C23 120.5(7) . . ?
C19 C24 H24 119.7 . . ?
C23 C24 H24 119.7 . . ?
C30 C25 C26 119.1(7) . . ?
C30 C25 P2 119.9(5) . . ?
C26 C25 P2 120.9(5) . . ?
C27 C26 C25 119.7(7) . . ?
C27 C26 H26 120.2 . . ?
C25 C26 H26 120.2 . . ?
C28 C27 C26 121.3(7) . . ?
C28 C27 H27 119.3 . . ?
C26 C27 H27 119.3 . . ?
C27 C28 C29 119.3(7) . . ?
C27 C28 H28 120.4 . . ?
C29 C28 H28 120.4 . . ?
C28 C29 C30 120.8(7) . . ?
C28 C29 H29 119.6 . . ?
C30 C29 H29 119.6 . . ?
C25 C30 C29 119.7(7) . . ?
C25 C30 H30 120.2 . . ?
C29 C30 H30 120.2 . . ?
C36 C31 C32 121.2(6) . . ?
C36 C31 P3 114.4(5) . . ?
C32 C31 P3 124.3(5) . . ?
C33 C32 C31 119.2(6) . . ?
C33 C32 H32 120.4 . . ?
C31 C32 H32 120.4 . . ?
C32 C33 C34 120.1(7) . . ?
C32 C33 H33 120.0 . . ?
C34 C33 H33 120.0 . . ?
C33 C34 C35 120.3(6) . . ?
C33 C34 H34 119.8 . . ?
C35 C34 H34 119.8 . . ?
C36 C35 C34 119.9(7) . . ?
C36 C35 H35 120.1 . . ?
C34 C35 H35 120.1 . . ?
C31 C36 C35 119.3(6) . . ?
C31 C36 P4 115.3(5) . . ?
C35 C36 P4 125.4(5) . . ?
C42 C37 C38 119.1(6) . . ?
C42 C37 P3 122.3(5) . . ?
C38 C37 P3 118.5(5) . . ?
C39 C38 C37 120.1(7) . . ?
C39 C38 H38 119.9 . . ?
C37 C38 H38 119.9 . . ?
C38 C39 C40 121.6(7) . . ?
C38 C39 H39 119.2 . . ?
C40 C39 H39 119.2 . . ?
C39 C40 C41 119.1(7) . . ?
C39 C40 H40 120.5 . . ?
C41 C40 H40 120.5 . . ?
C40 C41 C42 119.9(7) . . ?
C40 C41 H41 120.0 . . ?
C42 C41 H41 120.0 . . ?
C37 C42 C41 120.1(7) . . ?
C37 C42 H42 119.9 . . ?
C41 C42 H42 119.9 . . ?
C48 C43 C44 117.9(7) . . ?
C48 C43 P3 123.3(5) . . ?
C44 C43 P3 118.8(5) . . ?
C45 C44 C43 121.6(7) . . ?
C45 C44 H44 119.2 . . ?
C43 C44 H44 119.2 . . ?
C44 C45 C46 119.7(8) . . ?
C44 C45 H45 120.2 . . ?
C46 C45 H45 120.2 . . ?
C47 C46 C45 120.0(7) . . ?
C47 C46 H46 120.0 . . ?
C45 C46 H46 120.0 . . ?
C46 C47 C48 120.0(8) . . ?
C46 C47 H47 120.0 . . ?
C48 C47 H47 120.0 . . ?
C43 C48 C47 120.8(7) . . ?
C43 C48 H48 119.6 . . ?
C47 C48 H48 119.6 . . ?
C50 C49 C54 118.0(7) . . ?
C50 C49 P4 120.8(6) . . ?
C54 C49 P4 121.1(6) . . ?
C49 C50 C51 122.2(7) . . ?
C49 C50 H50 118.9 . . ?
C51 C50 H50 118.9 . . ?
C52 C51 C50 118.7(8) . . ?
C52 C51 H51 120.6 . . ?
C50 C51 H51 120.6 . . ?
C53 C52 C51 120.6(8) . . ?
C53 C52 H52 119.7 . . ?
C51 C52 H52 119.7 . . ?
C52 C53 C54 120.8(7) . . ?
C52 C53 H53 119.6 . . ?
C54 C53 H53 119.6 . . ?
C53 C54 C49 119.5(7) . . ?
C53 C54 H54 120.2 . . ?
C49 C54 H54 120.2 . . ?
C56 C55 C60 118.8(6) . . ?
C56 C55 P4 120.2(5) . . ?
C60 C55 P4 120.9(5) . . ?
C57 C56 C55 120.6(7) . . ?
C57 C56 H56 119.7 . . ?
C55 C56 H56 119.7 . . ?
C56 C57 C58 120.5(7) . . ?
C56 C57 H57 119.8 . . ?
C58 C57 H57 119.8 . . ?
C59 C58 C57 120.0(7) . . ?
C59 C58 H58 120.0 . . ?
C57 C58 H58 120.0 . . ?
C58 C59 C60 121.1(7) . . ?
C58 C59 H59 119.5 . . ?
C60 C59 H59 119.5 . . ?
C59 C60 C55 119.0(7) . . ?
C59 C60 H60 120.5 . . ?
C55 C60 H60 120.5 . . ?

loop_
_geom_bond_atom_site_label_1
_geom_bond_atom_site_label_2
_geom_bond_distance
_geom_bond_site_symmetry_2
_geom_bond_publ_flag
Fe1 P2 2.221(2) . ?
Fe1 P4 2.222(2) . ?
Fe1 P1 2.231(2) . ?
Fe1 P3 2.234(2) . ?
Fe1 Br1 2.5183(11) . ?
Fe1 H1 1.38(6) . ?
P1 C1 1.830(7) . ?
P1 C7 1.837(7) . ?
P1 C13 1.839(7) . ?
P2 C6 1.833(7) . ?
P2 C25 1.851(7) . ?
P2 C19 1.858(7) . ?
P3 C37 1.829(7) . ?
P3 C43 1.836(7) . ?
P3 C31 1.848(7) . ?
P4 C55 1.836(7) . ?
P4 C36 1.850(7) . ?
P4 C49 1.850(7) . ?
C1 C2 1.393(10) . ?
C1 C6 1.395(9) . ?
C2 C3 1.377(9) . ?
C2 H2 0.9500 . ?
C3 C4 1.402(9) . ?
C3 H3 0.9500 . ?
C4 C5 1.360(9) . ?
C4 H4 0.9500 . ?
C5 C6 1.408(9) . ?
C5 H5 0.9500 . ?
C7 C12 1.384(9) . ?
C7 C8 1.389(9) . ?
C8 C9 1.393(10) . ?
C8 H8 0.9500 . ?
C9 C10 1.378(10) . ?
C9 H9 0.9500 . ?
C10 C11 1.342(10) . ?
C10 H10 0.9500 . ?
C11 C12 1.393(9) . ?
C11 H11 0.9500 . ?
C12 H12 0.9500 . ?
C13 C18 1.391(9) . ?
C13 C14 1.393(9) . ?
C14 C15 1.372(9) . ?
C14 H14 0.9500 . ?
C15 C16 1.381(10) . ?
C15 H15 0.9500 . ?
C16 C17 1.369(10) . ?
C16 H16 0.9500 . ?
C17 C18 1.395(10) . ?
C17 H17 0.9500 . ?
C18 H18 0.9500 . ?
C19 C24 1.379(9) . ?
C19 C20 1.397(9) . ?
C20 C21 1.374(10) . ?
C20 H20 0.9500 . ?
C21 C22 1.377(10) . ?
C21 H21 0.9500 . ?
C22 C23 1.384(10) . ?
C22 H22 0.9500 . ?
C23 C24 1.389(10) . ?
C23 H23 0.9500 . ?
C24 H24 0.9500 . ?
C25 C30 1.382(9) . ?
C25 C26 1.398(9) . ?
C26 C27 1.383(9) . ?
C26 H26 0.9500 . ?
C27 C28 1.366(10) . ?
C27 H27 0.9500 . ?
C28 C29 1.372(10) . ?
C28 H28 0.9500 . ?
C29 C30 1.400(10) . ?
C29 H29 0.9500 . ?
C30 H30 0.9500 . ?
C31 C36 1.383(9) . ?
C31 C32 1.392(9) . ?
C32 C33 1.382(9) . ?
C32 H32 0.9500 . ?
C33 C34 1.387(9) . ?
C33 H33 0.9500 . ?
C34 C35 1.392(10) . ?
C34 H34 0.9500 . ?
C35 C36 1.387(9) . ?
C35 H35 0.9500 . ?
C37 C42 1.387(10) . ?
C37 C38 1.397(9) . ?
C38 C39 1.364(9) . ?
C38 H38 0.9500 . ?
C39 C40 1.380(10) . ?
C39 H39 0.9500 . ?
C40 C41 1.386(10) . ?
C40 H40 0.9500 . ?
C41 C42 1.401(10) . ?
C41 H41 0.9500 . ?
C42 H42 0.9500 . ?
C43 C48 1.384(9) . ?
C43 C44 1.387(10) . ?
C44 C45 1.373(10) . ?
C44 H44 0.9500 . ?
C45 C46 1.380(12) . ?
C45 H45 0.9500 . ?
C46 C47 1.369(11) . ?
C46 H46 0.9500 . ?
C47 C48 1.392(10) . ?
C47 H47 0.9500 . ?
C48 H48 0.9500 . ?
C49 C50 1.374(10) . ?
C49 C54 1.402(9) . ?
C50 C51 1.390(10) . ?
C50 H50 0.9500 . ?
C51 C52 1.377(11) . ?
C51 H51 0.9500 . ?
C52 C53 1.355(11) . ?
C52 H52 0.9500 . ?
C53 C54 1.398(10) . ?
C53 H53 0.9500 . ?
C54 H54 0.9500 . ?
C55 C56 1.391(9) . ?
C55 C60 1.421(9) . ?
C56 C57 1.385(9) . ?
C56 H56 0.9500 . ?
C57 C58 1.385(10) . ?
C57 H57 0.9500 . ?
C58 C59 1.365(10) . ?
C58 H58 0.9500 . ?
C59 C60 1.402(10) . ?
C59 H59 0.9500 . ?
C60 H60 0.9500 . ?

loop_
_geom_torsion_atom_site_label_1
_geom_torsion_atom_site_label_2
_geom_torsion_atom_site_label_3
_geom_torsion_atom_site_label_4
_geom_torsion
_geom_torsion_site_symmetry_1
_geom_torsion_site_symmetry_2
_geom_torsion_site_symmetry_3
_geom_torsion_site_symmetry_4
_geom_torsion_publ_flag
C7 P1 C1 C2 -73.5(6) . . . . ?
C13 P1 C1 C2 29.2(7) . . . . ?
Fe1 P1 C1 C2 164.8(5) . . . . ?
C7 P1 C1 C6 105.8(5) . . . . ?
C13 P1 C1 C6 -151.5(5) . . . . ?
Fe1 P1 C1 C6 -15.9(6) . . . . ?
C6 C1 C2 C3 -1.7(10) . . . . ?
P1 C1 C2 C3 177.6(5) . . . . ?
C1 C2 C3 C4 2.6(10) . . . . ?
C2 C3 C4 C5 -1.0(11) . . . . ?
C3 C4 C5 C6 -1.5(11) . . . . ?
C2 C1 C6 C5 -0.8(10) . . . . ?
P1 C1 C6 C5 179.8(5) . . . . ?
C2 C1 C6 P2 174.1(5) . . . . ?
P1 C1 C6 P2 -5.2(7) . . . . ?
C4 C5 C6 C1 2.4(10) . . . . ?
C4 C5 C6 P2 -171.9(6) . . . . ?
C25 P2 C6 C1 157.1(5) . . . . ?
C19 P2 C6 C1 -100.9(5) . . . . ?
Fe1 P2 C6 C1 24.3(6) . . . . ?
C25 P2 C6 C5 -28.4(7) . . . . ?
C19 P2 C6 C5 73.6(7) . . . . ?
Fe1 P2 C6 C5 -161.2(6) . . . . ?
C1 P1 C7 C12 -4.8(7) . . . . ?
C13 P1 C7 C12 -105.8(6) . . . . ?
Fe1 P1 C7 C12 113.3(6) . . . . ?
C1 P1 C7 C8 176.9(6) . . . . ?
C13 P1 C7 C8 75.8(6) . . . . ?
Fe1 P1 C7 C8 -65.1(6) . . . . ?
C12 C7 C8 C9 -0.9(10) . . . . ?
P1 C7 C8 C9 177.6(5) . . . . ?
C7 C8 C9 C10 1.3(11) . . . . ?
C8 C9 C10 C11 -0.8(11) . . . . ?
C9 C10 C11 C12 0.0(11) . . . . ?
C8 C7 C12 C11 0.0(10) . . . . ?
P1 C7 C12 C11 -178.3(5) . . . . ?
C10 C11 C12 C7 0.4(11) . . . . ?
C1 P1 C13 C18 71.3(6) . . . . ?
C7 P1 C13 C18 175.8(5) . . . . ?
Fe1 P1 C13 C18 -51.3(6) . . . . ?
C1 P1 C13 C14 -100.9(6) . . . . ?
C7 P1 C13 C14 3.6(7) . . . . ?
Fe1 P1 C13 C14 136.5(5) . . . . ?
C18 C13 C14 C15 1.5(10) . . . . ?
P1 C13 C14 C15 173.7(6) . . . . ?
C13 C14 C15 C16 -1.9(11) . . . . ?
C14 C15 C16 C17 0.5(11) . . . . ?
C15 C16 C17 C18 1.2(11) . . . . ?
C14 C13 C18 C17 0.1(10) . . . . ?
P1 C13 C18 C17 -172.6(6) . . . . ?
C16 C17 C18 C13 -1.5(11) . . . . ?
C6 P2 C19 C24 115.0(6) . . . . ?
C25 P2 C19 C24 -141.3(6) . . . . ?
Fe1 P2 C19 C24 -1.6(7) . . . . ?
C6 P2 C19 C20 -63.4(6) . . . . ?
C25 P2 C19 C20 40.3(6) . . . . ?
Fe1 P2 C19 C20 180.0(5) . . . . ?
C24 C19 C20 C21 1.7(11) . . . . ?
P2 C19 C20 C21 -179.8(6) . . . . ?
C19 C20 C21 C22 -0.7(11) . . . . ?
C20 C21 C22 C23 0.3(12) . . . . ?
C21 C22 C23 C24 -0.9(11) . . . . ?
C20 C19 C24 C23 -2.3(10) . . . . ?
P2 C19 C24 C23 179.3(6) . . . . ?
C22 C23 C24 C19 2.0(11) . . . . ?
C6 P2 C25 C30 138.3(6) . . . . ?
C19 P2 C25 C30 38.5(6) . . . . ?
Fe1 P2 C25 C30 -98.8(6) . . . . ?
C6 P2 C25 C26 -44.1(6) . . . . ?
C19 P2 C25 C26 -144.0(5) . . . . ?
Fe1 P2 C25 C26 78.7(6) . . . . ?
C30 C25 C26 C27 -4.0(10) . . . . ?
P2 C25 C26 C27 178.4(5) . . . . ?
C25 C26 C27 C28 3.9(10) . . . . ?
C26 C27 C28 C29 -2.8(10) . . . . ?
C27 C28 C29 C30 1.7(10) . . . . ?
C26 C25 C30 C29 3.0(10) . . . . ?
P2 C25 C30 C29 -179.4(5) . . . . ?
C28 C29 C30 C25 -1.9(10) . . . . ?
C37 P3 C31 C36 -160.1(5) . . . . ?
C43 P3 C31 C36 96.0(5) . . . . ?
Fe1 P3 C31 C36 -25.6(5) . . . . ?
C37 P3 C31 C32 22.7(6) . . . . ?
C43 P3 C31 C32 -81.2(6) . . . . ?
Fe1 P3 C31 C32 157.2(5) . . . . ?
C36 C31 C32 C33 -0.2(10) . . . . ?
P3 C31 C32 C33 176.8(5) . . . . ?
C31 C32 C33 C34 -0.9(10) . . . . ?
C32 C33 C34 C35 0.6(11) . . . . ?
C33 C34 C35 C36 0.7(11) . . . . ?
C32 C31 C36 C35 1.5(10) . . . . ?
P3 C31 C36 C35 -175.8(5) . . . . ?
C32 C31 C36 P4 179.7(5) . . . . ?
P3 C31 C36 P4 2.5(7) . . . . ?
C34 C35 C36 C31 -1.7(10) . . . . ?
C34 C35 C36 P4 -179.8(5) . . . . ?
C55 P4 C36 C31 151.0(5) . . . . ?
C49 P4 C36 C31 -103.8(5) . . . . ?
Fe1 P4 C36 C31 21.9(6) . . . . ?
C55 P4 C36 C35 -30.8(7) . . . . ?
C49 P4 C36 C35 74.3(6) . . . . ?
Fe1 P4 C36 C35 -160.0(5) . . . . ?
C43 P3 C37 C42 1.0(7) . . . . ?
C31 P3 C37 C42 -103.1(6) . . . . ?
Fe1 P3 C37 C42 135.6(5) . . . . ?
C43 P3 C37 C38 176.5(5) . . . . ?
C31 P3 C37 C38 72.4(6) . . . . ?
Fe1 P3 C37 C38 -48.9(6) . . . . ?
C42 C37 C38 C39 -0.7(10) . . . . ?
P3 C37 C38 C39 -176.3(5) . . . . ?
C37 C38 C39 C40 -0.2(11) . . . . ?
C38 C39 C40 C41 1.5(11) . . . . ?
C39 C40 C41 C42 -1.8(11) . . . . ?
C38 C37 C42 C41 0.3(10) . . . . ?
P3 C37 C42 C41 175.8(5) . . . . ?
C40 C41 C42 C37 1.0(11) . . . . ?
C37 P3 C43 C48 -104.6(6) . . . . ?
C31 P3 C43 C48 -2.2(7) . . . . ?
Fe1 P3 C43 C48 114.2(6) . . . . ?
C37 P3 C43 C44 74.9(6) . . . . ?
C31 P3 C43 C44 177.3(5) . . . . ?
Fe1 P3 C43 C44 -66.3(6) . . . . ?
C48 C43 C44 C45 -0.5(11) . . . . ?
P3 C43 C44 C45 179.9(6) . . . . ?
C43 C44 C45 C46 -1.4(11) . . . . ?
C44 C45 C46 C47 1.7(12) . . . . ?
C45 C46 C47 C48 -0.1(12) . . . . ?
C44 C43 C48 C47 2.1(11) . . . . ?
P3 C43 C48 C47 -178.4(6) . . . . ?
C46 C47 C48 C43 -1.8(12) . . . . ?
C55 P4 C49 C50 -145.9(6) . . . . ?
C36 P4 C49 C50 110.1(6) . . . . ?
Fe1 P4 C49 C50 -7.5(7) . . . . ?
C55 P4 C49 C54 36.2(7) . . . . ?
C36 P4 C49 C54 -67.8(6) . . . . ?
Fe1 P4 C49 C54 174.6(5) . . . . ?
C54 C49 C50 C51 1.2(11) . . . . ?
P4 C49 C50 C51 -176.8(6) . . . . ?
C49 C50 C51 C52 -0.4(12) . . . . ?
C50 C51 C52 C53 -1.2(12) . . . . ?
C51 C52 C53 C54 2.1(12) . . . . ?
C52 C53 C54 C49 -1.2(12) . . . . ?
C50 C49 C54 C53 -0.4(11) . . . . ?
P4 C49 C54 C53 177.6(6) . . . . ?
C36 P4 C55 C56 -44.5(6) . . . . ?
C49 P4 C55 C56 -147.7(6) . . . . ?
Fe1 P4 C55 C56 75.3(6) . . . . ?
C36 P4 C55 C60 138.6(6) . . . . ?
C49 P4 C55 C60 35.5(6) . . . . ?
Fe1 P4 C55 C60 -101.5(5) . . . . ?
C60 C55 C56 C57 -2.3(10) . . . . ?
P4 C55 C56 C57 -179.2(5) . . . . ?
C55 C56 C57 C58 1.5(10) . . . . ?
C56 C57 C58 C59 -0.5(11) . . . . ?
C57 C58 C59 C60 0.4(11) . . . . ?
C58 C59 C60 C55 -1.2(11) . . . . ?
C56 C55 C60 C59 2.2(10) . . . . ?
P4 C55 C60 C59 179.0(5) . . . . ?
